data_7220437
loop_
_publ_author_name
'Morohashi, Naoya'
'Nanbu, Kazuki'
'Tonosaki, Ayano'
'Noji, Shintaro'
'Hattori, Tetsutaro'

_publ_section_title
;
 Comparison of inclusion properties between p-tert-butylcalix[4]arene and
 p-tert-butylthiacalix[4]arene towards primary alcohols in crystals
;
_journal_issue 26
_journal_name_full CrystEngComm
_journal_page_first 4799
_journal_paper_doi 10.1039/C5CE00370A
_journal_volume 17
_journal_year 2015
_chemical_formula_sum 'C47 H64 O5'
_chemical_formula_weight 708.98
_chemical_name_systematic
;
 ?
;
_space_group_IT_number 85
_symmetry_cell_setting tetragonal
_symmetry_space_group_name_Hall '-P 4a'
_symmetry_space_group_name_H-M 'P 4/n :2'
_atom_sites_solution_hydrogens geom
_atom_sites_solution_primary direct
_atom_sites_solution_secondary difmap
_audit_creation_method SHELXL-97
_audit_update_record
;
2015-04-23 deposited with the CCDC.
2015-05-11 downloaded from the CCDC.
;
_cell_angle_alpha 90.00
_cell_angle_beta 90.00
_cell_angle_gamma 90.00
_cell_formula_units_Z 2
_cell_length_a 12.8486(18)
_cell_length_b 12.8486(18)
_cell_length_c 12.6773(18)
_cell_measurement_reflns_used 5204
_cell_measurement_temperature 100(2)
_cell_measurement_theta_max 27.87
_cell_measurement_theta_min 2.26
_cell_volume 2092.9(5)
_computing_cell_refinement 'Bruker SMART'
_computing_data_collection 'Bruker APEXII'
_computing_data_reduction 'Bruker SAINT'
_computing_molecular_graphics 'Yadokari-XG 2009 (Wakita Nemoto et al., 2009)'
_computing_publication_material 'Yadokari-XG 2009 (Wakita,Nemoto et al., 2009)'
_computing_structure_refinement 'SHELXL-97 (Sheldrick, 1997)'
_computing_structure_solution 'Bruker SHELXTL'
_diffrn_ambient_temperature 100(2)
_diffrn_detector_area_resol_mean 8.333
_diffrn_measured_fraction_theta_full 0.991
_diffrn_measured_fraction_theta_max 0.991
_diffrn_measurement_device_type 'Bruker APEX-II CCD'
_diffrn_measurement_method 'phi and omega scans'
_diffrn_radiation_monochromator 'Bruker Helios multilayered confocal mirror'
_diffrn_radiation_source 'Bruker TXS fine-focus rotating anode'
_diffrn_radiation_type MoK\a
_diffrn_radiation_wavelength 0.71073
_diffrn_reflns_av_R_equivalents 0.0345
_diffrn_reflns_av_sigmaI/netI 0.0310
_diffrn_reflns_limit_h_max 16
_diffrn_reflns_limit_h_min -16
_diffrn_reflns_limit_k_max 16
_diffrn_reflns_limit_k_min -12
_diffrn_reflns_limit_l_max 16
_diffrn_reflns_limit_l_min -14
_diffrn_reflns_number 11340
_diffrn_reflns_theta_full 27.47
_diffrn_reflns_theta_max 27.47
_diffrn_reflns_theta_min 1.61
_exptl_absorpt_coefficient_mu 0.071
_exptl_absorpt_correction_T_max 0.7456
_exptl_absorpt_correction_T_min 0.6848
_exptl_absorpt_correction_type empirical
_exptl_absorpt_process_details 'SADABS Sheldrick 1996'
_exptl_crystal_colour colorless
_exptl_crystal_density_diffrn 1.125
_exptl_crystal_density_method 'not measured'
_exptl_crystal_description prism
_exptl_crystal_F_000 772
_exptl_crystal_size_max 0.15
_exptl_crystal_size_mid 0.15
_exptl_crystal_size_min 0.15
_refine_diff_density_max 0.678
_refine_diff_density_min -0.382
_refine_diff_density_rms 0.073
_refine_ls_extinction_method none
_refine_ls_goodness_of_fit_ref 1.133
_refine_ls_hydrogen_treatment mixed
_refine_ls_matrix_type full
_refine_ls_number_parameters 205
_refine_ls_number_reflns 2401
_refine_ls_number_restraints 142
_refine_ls_restrained_S_all 1.120
_refine_ls_R_factor_all 0.0907
_refine_ls_R_factor_gt 0.0660
_refine_ls_shift/su_max 0.017
_refine_ls_shift/su_mean 0.001
_refine_ls_structure_factor_coef Fsqd
_refine_ls_weighting_details 'calc w=1/[\s^2^(Fo^2^)+(0.1049P)^2^+1.5925P] where P=(Fo^2^+2Fc^2^)/3'
_refine_ls_weighting_scheme calc
_refine_ls_wR_factor_gt 0.1881
_refine_ls_wR_factor_ref 0.2109
_reflns_number_gt 1758
_reflns_number_total 2401
_reflns_threshold_expression >2sigma(I)
_cod_data_source_file c5ce00370a2.cif
_cod_data_source_block 1-PrOH
_cod_depositor_comments 'Adding full bibliography for 7220433--7220440.cif.'
_cod_original_sg_symbol_H-M 'P 4/n'
_cod_database_code 7220437

loop_
_symmetry_equiv_pos_as_xyz
'x, y, z'
'-x+1/2, -y+1/2, z'
'-y+1/2, x, z'
'y, -x+1/2, z'
'-x, -y, -z'
'x-1/2, y-1/2, -z'
'y-1/2, -x, -z'
'-y, x-1/2, -z'

loop_
_atom_site_label
_atom_site_type_symbol
_atom_site_fract_x
_atom_site_fract_y
_atom_site_fract_z
_atom_site_U_iso_or_equiv
_atom_site_adp_type
_atom_site_occupancy
_atom_site_symmetry_multiplicity
_atom_site_calc_flag
_atom_site_refinement_flags
_atom_site_disorder_assembly
_atom_site_disorder_group
C1 C 0.15896(15) 0.06641(15) 0.46352(16) 0.0170(4) Uani 1 1 d . . .
C2 C 0.23071(15) -0.00240(15) 0.41873(16) 0.0171(4) Uani 1 1 d . . .
C3 C 0.20116(16) -0.05630(15) 0.32882(17) 0.0199(5) Uani 1 1 d . . .
H1 H 0.2480 -0.1031 0.2991 0.024 Uiso 1 1 calc R . .
C4 C 0.10406(16) -0.04338(16) 0.28091(17) 0.0210(5) Uani 1 1 d . . .
C5 C 0.03587(15) 0.02751(15) 0.32743(17) 0.0192(5) Uani 1 1 d . . .
H2 H -0.0290 0.0382 0.2967 0.023 Uiso 1 1 calc R . .
C6 C 0.06152(15) 0.08294(15) 0.41823(16) 0.0169(4) Uani 1 1 d . . .
C7 C 0.07570(18) -0.1083(2) 0.18329(19) 0.0299(6) Uani 1 1 d . . .
C8 C 0.1582(2) -0.0931(3) 0.0976(2) 0.0441(7) Uani 1 1 d . . .
H18 H 0.168(3) -0.012(3) 0.083(3) 0.067(11) Uiso 1 1 d . . .
H8 H 0.228(3) -0.115(2) 0.126(2) 0.045(8) Uiso 1 1 d . . .
C9 C 0.0736(2) -0.2243(2) 0.2147(3) 0.0428(7) Uani 1 1 d . . .
H20 H 0.010(3) -0.229(3) 0.269(3) 0.069(11) Uiso 1 1 d . . .
H9 H 0.056(3) -0.274(3) 0.152(3) 0.060(10) Uiso 1 1 d . . .
C10 C -0.0302(2) -0.0778(3) 0.1380(3) 0.0561(10) Uani 1 1 d . . .
H22 H -0.083(3) -0.099(3) 0.198(3) 0.072(12) Uiso 1 1 d . . .
H10 H -0.028(3) 0.004(3) 0.118(3) 0.070(12) Uiso 1 1 d . . .
C11 C -0.01613(16) 0.16076(16) 0.46387(17) 0.0180(4) Uani 1 1 d . . .
H11 H -0.0124(18) 0.1620(18) 0.541(2) 0.016(6) Uiso 1 1 d . . .
O1 O 0.18768(11) 0.11692(12) 0.55606(11) 0.0206(4) Uani 1 1 d . . .
H14 H 0.154(3) 0.179(3) 0.562(2) 0.046(9) Uiso 1 1 d . . .
H17 H 0.138(3) -0.133(3) 0.035(3) 0.052(9) Uiso 1 1 d . . .
H19 H 0.150(3) -0.249(3) 0.244(3) 0.067(10) Uiso 1 1 d . . .
H21 H -0.044(3) -0.114(3) 0.070(3) 0.065(11) Uiso 1 1 d . . .
H23 H -0.085(2) 0.138(2) 0.445(2) 0.025(6) Uiso 1 1 d . . .
O2A O 0.2500 0.2500 0.2408(8) 0.066(2) Uani 0.50 4 d SPDU A 1
C14B C 0.2500 0.2500 -0.0062(13) 0.076(3) Uani 0.50 4 d SPDU . 2
C14A C 0.2500 0.2500 0.1313(11) 0.095(4) Uani 0.50 4 d SPDU . 1
C12B C 0.2500 0.2500 -0.1275(13) 0.095(5) Uani 0.50 4 d SPDU B 2
C13 C 0.3325(12) 0.2456(14) 0.0557(12) 0.076(3) Uani 0.25 1 d PDU . .
O2C O 0.397(7) 0.321(6) 0.102(6) 0.062(6) Uani 0.0625 1 d PDU . 2
O2B O 0.334(3) 0.250(3) 0.1650(15) 0.068(4) Uani 0.0625 1 d PDU . 2
C12A C 0.399(7) 0.322(6) 0.116(5) 0.077(6) Uani 0.125 1 d PDU . 1

loop_
_atom_site_aniso_label
_atom_site_aniso_U_11
_atom_site_aniso_U_22
_atom_site_aniso_U_33
_atom_site_aniso_U_23
_atom_site_aniso_U_13
_atom_site_aniso_U_12
C1 0.0191(10) 0.0148(9) 0.0173(10) 0.0025(7) 0.0030(7) -0.0022(7)
C2 0.0160(9) 0.0143(9) 0.0210(10) 0.0050(7) 0.0026(7) -0.0006(7)
C3 0.0171(9) 0.0179(9) 0.0247(11) -0.0001(8) 0.0040(8) 0.0028(8)
C4 0.0198(10) 0.0210(10) 0.0222(11) -0.0016(8) 0.0007(8) 0.0016(8)
C5 0.0158(9) 0.0193(10) 0.0225(11) 0.0017(8) 0.0000(8) 0.0011(7)
C6 0.0157(9) 0.0147(9) 0.0205(10) 0.0029(7) 0.0038(7) -0.0006(7)
C7 0.0252(11) 0.0379(13) 0.0266(12) -0.0129(10) -0.0045(9) 0.0066(10)
C8 0.0456(16) 0.062(2) 0.0250(13) -0.0115(13) 0.0006(12) 0.0061(14)
C9 0.0433(16) 0.0375(15) 0.0478(17) -0.0208(13) 0.0004(13) -0.0051(12)
C10 0.0403(17) 0.083(3) 0.0447(18) -0.0335(18) -0.0208(14) 0.0239(16)
C11 0.0150(9) 0.0166(9) 0.0225(11) -0.0010(8) 0.0047(8) -0.0011(7)
O1 0.0216(7) 0.0207(8) 0.0195(8) -0.0014(6) 0.0014(6) -0.0003(6)
O2A 0.062(3) 0.062(3) 0.075(4) 0.000 0.000 0.000
C14B 0.076(4) 0.076(4) 0.078(5) 0.000 0.000 0.000
C14A 0.103(5) 0.103(5) 0.079(5) 0.000 0.000 0.000
C12B 0.103(6) 0.103(6) 0.077(5) 0.000 0.000 0.000
C13 0.081(5) 0.073(6) 0.075(4) -0.003(5) -0.007(3) 0.003(5)
O2C 0.064(9) 0.064(9) 0.057(10) -0.003(8) 0.011(7) 0.006(7)
O2B 0.069(8) 0.063(8) 0.071(5) 0.000(7) 0.007(6) 0.000(7)
C12A 0.087(7) 0.073(8) 0.070(9) -0.010(7) -0.007(7) 0.010(6)

loop_
_atom_type_symbol
_atom_type_description
_atom_type_scat_dispersion_real
_atom_type_scat_dispersion_imag
_atom_type_scat_source
C C 0.0033 0.0016 'International Tables Vol C Tables 4.2.6.8 and 6.1.1.4'
H H 0.0000 0.0000 'International Tables Vol C Tables 4.2.6.8 and 6.1.1.4'
O O 0.0106 0.0060 'International Tables Vol C Tables 4.2.6.8 and 6.1.1.4'

loop_
_geom_angle_atom_site_label_1
_geom_angle_atom_site_label_2
_geom_angle_atom_site_label_3
_geom_angle
_geom_angle_site_symmetry_1
_geom_angle_site_symmetry_3
O1 C1 C6 120.99(17) . .
O1 C1 C2 117.58(18) . .
C6 C1 C2 121.43(18) . .
C3 C2 C1 117.98(18) . .
C3 C2 C11 120.23(18) . 3
C1 C2 C11 121.76(19) . 3
C2 C3 C4 122.84(18) . .
C2 C3 H1 118.6 . .
C4 C3 H1 118.6 . .
C5 C4 C3 117.04(19) . .
C5 C4 C7 123.10(19) . .
C3 C4 C7 119.83(18) . .
C6 C5 C4 122.32(19) . .
C6 C5 H2 118.8 . .
C4 C5 H2 118.8 . .
C5 C6 C1 118.36(18) . .
C5 C6 C11 119.57(18) . .
C1 C6 C11 122.06(18) . .
C10 C7 C8 108.5(2) . .
C10 C7 C4 112.0(2) . .
C8 C7 C4 109.8(2) . .
C10 C7 C9 109.2(3) . .
C8 C7 C9 108.5(2) . .
C4 C7 C9 108.7(2) . .
C7 C8 H18 109(2) . .
C7 C8 H8 109.5(18) . .
H18 C8 H8 103(3) . .
C7 C8 H17 109(2) . .
H18 C8 H17 113(3) . .
H8 C8 H17 112(3) . .
C7 C9 H20 103(2) . .
C7 C9 H9 113(2) . .
H20 C9 H9 107(3) . .
C7 C9 H19 111(2) . .
H20 C9 H19 117(3) . .
H9 C9 H19 106(3) . .
C7 C10 H22 104(2) . .
C7 C10 H10 108(2) . .
H22 C10 H10 116(3) . .
C7 C10 H21 111(2) . .
H22 C10 H21 113(3) . .
H10 C10 H21 105(3) . .
C2 C11 C6 112.52(16) 4 .
C2 C11 H11 110.8(14) 4 .
C6 C11 H11 110.9(14) . .
C2 C11 H23 106.9(16) 4 .
C6 C11 H23 108.2(16) . .
H11 C11 H23 107(2) . .
C1 O1 H14 111.0(19) . .
C13 C14B C13 69.3(8) 2 4
C13 C14B C13 107.0(17) 2 .
C13 C14B C13 69.3(8) 4 .
C13 C14B C13 69.3(8) 2 3
C13 C14B C13 107.0(17) 4 3
C13 C14B C13 69.3(8) . 3
C13 C14B C12B 126.5(8) 2 .
C13 C14B C12B 126.5(8) 4 .
C13 C14B C12B 126.5(8) . .
C13 C14B C12B 126.5(8) 3 .
O2A C14A C13 132.0(8) . 2
O2A C14A C13 132.0(8) . 4
C13 C14A C13 63.4(8) 2 4
O2A C14A C13 132.0(8) . .
C13 C14A C13 95.9(15) 2 .
C13 C14A C13 63.4(8) 4 .
O2A C14A C13 132.0(8) . 3
C13 C14A C13 63.4(8) 2 3
C13 C14A C13 95.9(15) 4 3
C13 C14A C13 63.4(8) . 3
C14B C13 O2B 127(2) . .
C14B C13 O2C 134(5) . .
O2B C13 O2C 63(4) . .
C14B C13 C14A 78.5(12) . .
O2B C13 C14A 48.8(18) . .
O2C C13 C14A 98(4) . .
C14B C13 C13 55.4(4) . 3
O2B C13 C13 89(2) . 3
O2C C13 C13 83(5) . 3
C14A C13 C13 58.3(4) . 3
C14B C13 C13 55.4(4) . 4
O2B C13 C13 92.4(19) . 4
O2C C13 C13 154(3) . 4
C14A C13 C13 58.3(4) . 4
C13 C13 C13 90.000(2) 3 4
C14B C13 C12A 137(4) . .
O2B C13 C12A 57(3) . .
O2C C13 C12A 6(6) . .
C14A C13 C12A 93(3) . .
C13 C13 C12A 84(4) 3 .
C13 C13 C12A 149(3) 4 .
C14B C13 C12A 102(2) . 4
O2B C13 C12A 70(3) . 4
O2C C13 C12A 121(5) . 4
C14A C13 C12A 74(2) . 4
C13 C13 C12A 130(2) 3 4
C13 C13 C12A 48(2) 4 4
C12A C13 C12A 116(4) . 4
C13 O2B O2B 91.2(19) . 3
C13 O2B O2B 88(2) . 4
O2B O2B O2B 90.000(3) 3 4
C13 C12A C13 48(2) . 3

loop_
_geom_bond_atom_site_label_1
_geom_bond_atom_site_label_2
_geom_bond_distance
_geom_bond_site_symmetry_2
C1 O1 1.391(2) .
C1 C6 1.394(3) .
C1 C2 1.398(3) .
C2 C3 1.387(3) .
C2 C11 1.518(3) 3
C3 C4 1.397(3) .
C3 H1 0.9300 .
C4 C5 1.395(3) .
C4 C7 1.536(3) .
C5 C6 1.393(3) .
C5 H2 0.9300 .
C6 C11 1.526(3) .
C7 C10 1.528(4) .
C7 C8 1.530(4) .
C7 C9 1.544(4) .
C8 H18 1.06(4) .
C8 H8 1.01(3) .
C8 H17 0.98(4) .
C9 H20 1.07(4) .
C9 H9 1.04(4) .
C9 H19 1.10(4) .
C10 H22 1.06(4) .
C10 H10 1.08(4) .
C10 H21 0.99(4) .
C11 C2 1.518(3) 4
C11 H11 0.98(2) .
C11 H23 0.96(3) .
O1 H14 0.91(4) .
O2A C14A 1.389(13) .
C14B C13 1.321(17) 2
C14B C13 1.321(17) 4
C14B C13 1.321(17) .
C14B C13 1.321(17) 3
C14B C12B 1.538(17) .
C14A C13 1.430(14) 2
C14A C13 1.430(14) 4
C14A C13 1.430(14) .
C14A C13 1.430(14) 3
C13 O2B 1.387(14) .
C13 O2C 1.402(15) .
C13 C13 1.50(2) 3
C13 C13 1.50(2) 4
C13 C12A 1.507(19) .
C13 C12A 2.01(8) 4
O2B O2B 1.53(6) 3
O2B O2B 1.53(6) 4
C12A C13 2.01(8) 3

loop_
_geom_torsion_atom_site_label_1
_geom_torsion_atom_site_label_2
_geom_torsion_atom_site_label_3
_geom_torsion_atom_site_label_4
_geom_torsion
_geom_torsion_site_symmetry_1
_geom_torsion_site_symmetry_4
O1 C1 C2 C3 177.44(17) . .
C6 C1 C2 C3 -1.6(3) . .
O1 C1 C2 C11 -4.5(3) . 3
C6 C1 C2 C11 176.37(18) . 3
C1 C2 C3 C4 1.0(3) . .
C11 C2 C3 C4 -177.05(18) 3 .
C2 C3 C4 C5 0.1(3) . .
C2 C3 C4 C7 -178.19(19) . .
C3 C4 C5 C6 -0.7(3) . .
C7 C4 C5 C6 177.6(2) . .
C4 C5 C6 C1 0.0(3) . .
C4 C5 C6 C11 178.92(18) . .
O1 C1 C6 C5 -177.90(17) . .
C2 C1 C6 C5 1.2(3) . .
O1 C1 C6 C11 3.2(3) . .
C2 C1 C6 C11 -177.71(18) . .
C5 C4 C7 C10 5.7(4) . .
C3 C4 C7 C10 -176.1(3) . .
C5 C4 C7 C8 126.4(2) . .
C3 C4 C7 C8 -55.4(3) . .
C5 C4 C7 C9 -115.0(2) . .
C3 C4 C7 C9 63.2(3) . .
C5 C6 C11 C2 -89.8(2) . 4
C1 C6 C11 C2 89.1(2) . 4
C13 C14B C13 O2B -3(2) 2 .
C13 C14B C13 O2B -63(2) 4 .
C13 C14B C13 O2B 56(3) 3 .
C12B C14B C13 O2B 177(2) . .
C13 C14B C13 O2C -89(5) 2 .
C13 C14B C13 O2C -149(5) 4 .
C13 C14B C13 O2C -30(5) 3 .
C12B C14B C13 O2C 91(5) . .
C13 C14B C13 C14A 0.0 2 .
C13 C14B C13 C14A -59.3(5) 4 .
C13 C14B C13 C14A 59.3(5) 3 .
C12B C14B C13 C14A 180.0 . .
C13 C14B C13 C13 -59.3(5) 2 3
C13 C14B C13 C13 -118.5(10) 4 3
C12B C14B C13 C13 120.7(5) . 3
C13 C14B C13 C13 59.3(5) 2 4
C13 C14B C13 C13 118.5(10) 3 4
C12B C14B C13 C13 -120.7(5) . 4
C13 C14B C13 C12A -82(5) 2 .
C13 C14B C13 C12A -141(5) 4 .
C13 C14B C13 C12A -23(5) 3 .
C12B C14B C13 C12A 98(5) . .
C13 C14B C13 C12A 71(2) 2 4
C13 C14B C13 C12A 12(2) 4 4
C13 C14B C13 C12A 130(2) 3 4
C12B C14B C13 C12A -109(2) . 4
O2A C14A C13 C14B 180.0 . .
C13 C14A C13 C14B 0.0 2 .
C13 C14A C13 C14B 56.2(4) 4 .
C13 C14A C13 C14B -56.2(4) 3 .
O2A C14A C13 O2B -3(3) . .
C13 C14A C13 O2B 177(3) 2 .
C13 C14A C13 O2B -127(3) 4 .
C13 C14A C13 O2B 120(3) 3 .
O2A C14A C13 O2C -47(5) . .
C13 C14A C13 O2C 133(5) 2 .
C13 C14A C13 O2C -170(5) 4 .
C13 C14A C13 O2C 77(5) 3 .
O2A C14A C13 C13 -123.8(4) . 3
C13 C14A C13 C13 56.2(4) 2 3
C13 C14A C13 C13 112.4(8) 4 3
O2A C14A C13 C13 123.8(4) . 4
C13 C14A C13 C13 -56.2(4) 2 4
C13 C14A C13 C13 -112.4(8) 3 4
O2A C14A C13 C12A -43(4) . .
C13 C14A C13 C12A 137(4) 2 .
C13 C14A C13 C12A -167(4) 4 .
C13 C14A C13 C12A 81(4) 3 .
O2A C14A C13 C12A 74(2) . 4
C13 C14A C13 C12A -106(2) 2 4
C13 C14A C13 C12A -50(2) 4 4
C13 C14A C13 C12A -163(2) 3 4
C14B C13 O2B O2B -40(4) . 3
O2C C13 O2B O2B 86(6) . 3
C14A C13 O2B O2B -43.9(8) . 3
C13 C13 O2B O2B 3(3) 3 3
C13 C13 O2B O2B -87(3) 4 3
C12A C13 O2B O2B 87(6) . 3
C12A C13 O2B O2B -130(3) 4 3
C14B C13 O2B O2B 50(4) . 4
O2C C13 O2B O2B 176(6) . 4
C14A C13 O2B O2B 46.0(7) . 4
C13 C13 O2B O2B 93(2) 3 4
C13 C13 O2B O2B 3(3) 4 4
C12A C13 O2B O2B 177(6) . 4
C12A C13 O2B O2B -40(3) 4 4
C14B C13 C12A C13 19(4) . 3
O2B C13 C12A C13 -92(3) . 3
O2C C13 C12A C13 84(83) . 3
C14A C13 C12A C13 -57.7(7) . 3
C13 C13 C12A C13 -80(7) 4 3
C12A C13 C12A C13 -132(3) 4 3
